data_4300618
loop_
_publ_author_name
'Sykora, Richard E.'
'Assefa, Zerihun'
'Albrecht-Schmitt, Thomas E.'
'Haire, Richard G.'

_publ_section_title
;
The first structural determination of a trivalent californium
compound with oxygen coordination
;
_journal_issue 2
_journal_name_full 'Inorganic Chemistry'
_journal_page_first 475
_journal_page_last 477
_journal_paper_doi 10.1021/ic051667v
_journal_volume 45
_journal_year 2006
_chemical_formula_sum 'Cf I3 O9'
_chemical_formula_weight 773.77
_space_group_IT_number 14
_symmetry_cell_setting monoclinic
_symmetry_space_group_name_Hall '-P 2yn'
_symmetry_space_group_name_H-M 'P 1 21/n 1'
_cell_angle_alpha 90.00
_cell_angle_beta 96.833(2)
_cell_angle_gamma 90.00
_cell_formula_units_Z 4
_cell_length_a 8.7994(10)
_cell_length_b 5.9388(7)
_cell_length_c 15.1567(17)
_cell_measurement_temperature 295(2)
_cell_volume 786.43(16)
_diffrn_ambient_temperature 295(2)
_exptl_crystal_density_diffrn 6.535
_cod_original_sg_symbol_H-M 'P 21/n'
_cod_database_code 4300618

loop_
_symmetry_equiv_pos_as_xyz
'x, y, z'
'-x+1/2, y+1/2, -z+1/2'
'-x, -y, -z'
'x-1/2, -y-1/2, z-1/2'

loop_
_atom_site_label
_atom_site_type_symbol
_atom_site_fract_x
_atom_site_fract_y
_atom_site_fract_z
_atom_site_U_iso_or_equiv
_atom_site_adp_type
_atom_site_occupancy
_atom_site_symmetry_multiplicity
_atom_site_calc_flag
_atom_site_refinement_flags
_atom_site_disorder_assembly
_atom_site_disorder_group
Cf1 Cf 0.53979(8) 0.73082(12) 0.89884(4) 0.01335(19) Uani 1 1 d . . .
I1 I 0.83376(15) 0.3579(2) 0.97848(8) 0.0123(3) Uani 1 1 d . . .
I2 I 0.61683(16) 0.4082(2) 0.69828(8) 0.0131(3) Uani 1 1 d . . .
I3 I 0.28078(15) 0.1898(2) 0.85120(8) 0.0117(3) Uani 1 1 d . . .
O1 O 0.7776(15) 0.531(2) 0.8815(8) 0.016(3) Uani 1 1 d . . .
O2 O 0.3579(15) 0.608(2) 0.9902(9) 0.020(3) Uani 1 1 d . . .
O3 O 0.9073(15) 0.576(2) 0.0550(9) 0.017(3) Uani 1 1 d . . .
O4 O 0.5872(14) 0.6856(19) 0.7450(8) 0.013(3) Uiso 1 1 d . . .
O5 O 0.4561(17) 0.415(2) 0.6122(9) 0.022(4) Uani 1 1 d . . .
O6 O 0.7677(15) 0.499(2) 0.6335(8) 0.012(3) Uani 1 1 d . . .
O7 O 0.3649(17) 0.951(2) 0.8001(9) 0.021(4) Uani 1 1 d . . .
O8 O 0.3623(16) 0.101(2) 0.9615(8) 0.016(3) Uani 1 1 d . . .
O9 O 0.4222(17) 0.396(2) 0.8299(9) 0.025(4) Uani 1 1 d . . .

loop_
_atom_site_aniso_label
_atom_site_aniso_U_11
_atom_site_aniso_U_22
_atom_site_aniso_U_33
_atom_site_aniso_U_23
_atom_site_aniso_U_13
_atom_site_aniso_U_12
Cf1 0.0144(4) 0.0177(4) 0.0079(3) -0.0006(3) 0.0012(3) -0.0030(3)
I1 0.0126(8) 0.0142(8) 0.0097(7) -0.0002(5) -0.0003(6) 0.0008(6)
I2 0.0138(8) 0.0155(8) 0.0099(7) 0.0008(5) 0.0009(6) 0.0024(6)
I3 0.0128(7) 0.0134(7) 0.0086(7) -0.0004(5) -0.0004(5) 0.0002(6)
O1 0.016(9) 0.021(8) 0.009(8) 0.002(6) -0.001(6) -0.003(6)
O2 0.011(8) 0.027(9) 0.022(9) 0.001(6) 0.002(7) 0.005(7)
O3 0.014(8) 0.013(8) 0.022(9) -0.008(6) -0.002(7) 0.004(6)
O5 0.024(9) 0.026(8) 0.011(8) -0.013(6) -0.012(7) 0.010(8)
O6 0.009(8) 0.014(7) 0.012(8) 0.002(6) -0.001(6) 0.001(6)
O7 0.021(9) 0.021(9) 0.021(9) -0.002(6) -0.001(7) 0.013(7)
O8 0.022(9) 0.021(9) 0.004(8) 0.007(6) -0.001(6) 0.003(7)
O9 0.036(10) 0.026(9) 0.010(8) 0.002(6) -0.004(7) 0.005(7)

loop_
_geom_bond_atom_site_label_1
_geom_bond_atom_site_label_2
_geom_bond_distance
_geom_bond_site_symmetry_2
_geom_bond_publ_flag
Cf1 O2 2.353(14) . ?
Cf1 O7 2.401(13) . ?
Cf1 O8 2.405(12) 3_667 ?
Cf1 O6 2.416(13) 2_656 ?
Cf1 O9 2.422(14) . ?
Cf1 O4 2.433(12) . ?
Cf1 O1 2.449(13) . ?
Cf1 O2 2.709(13) 3_667 ?
Cf1 O8 2.922(13) 1_565 ?
Cf1 I1 3.5087(15) . ?
Cf1 I3 3.5712(15) 1_565 ?
Cf1 I2 3.6694(16) 2_656 ?
I1 O3 1.805(12) 1_556 ?
I1 O1 1.812(12) . ?
I1 O2 1.816(14) 3_667 ?
I1 O3 2.425(14) 3_766 ?
I1 Cf1 3.9992(16) 3_667 ?
I1 Cf1 4.6123(15) 1_545 ?
I1 Cf1 5.6287(16) 3_767 ?
I2 O5 1.807(13) . ?
I2 O4 1.824(12) . ?
I2 O6 1.824(13) . ?
I2 Cf1 3.6694(16) 2_646 ?
I2 Cf1 5.1356(15) 1_545 ?
I3 O9 1.801(15) . ?
I3 O7 1.816(13) 1_545 ?
I3 O8 1.816(12) . ?
I3 Cf1 3.5712(15) 1_545 ?
I3 Cf1 3.9554(15) 3_667 ?
I3 Cf1 4.4537(15) 2_546 ?
O1 Cf1 4.849(13) 3_667 ?
O1 Cf1 5.042(13) 2_646 ?
O2 I1 1.816(14) 3_667 ?
O2 Cf1 2.709(13) 3_667 ?
O2 Cf1 4.322(13) 3_677 ?
O3 I1 1.805(12) 1_554 ?
O3 I1 2.425(14) 3_766 ?
O3 Cf1 3.884(13) 1_554 ?
O3 Cf1 4.465(14) 3_666 ?
O4 Cf1 4.952(12) 2_646 ?
O5 Cf1 4.482(15) 2_546 ?
O5 Cf1 4.591(15) 2_646 ?
O5 Cf1 5.049(13) 4_575 ?
O6 Cf1 2.416(13) 2_646 ?
O6 Cf1 4.712(12) 2_656 ?
O6 Cf1 4.794(13) 4_675 ?
O7 I3 1.816(13) 1_565 ?
O7 Cf1 4.689(13) 2_556 ?
O7 Cf1 4.918(13) 3_677 ?
O7 Cf1 5.052(13) 1_565 ?
O8 Cf1 2.405(12) 3_667 ?
O8 Cf1 2.922(13) 1_545 ?
O9 Cf1 4.154(13) 3_667 ?
O9 Cf1 4.183(13) 1_545 ?
O9 Cf1 5.114(14) 2_546 ?
